data_7001471
loop_
_publ_author_name
'Wuttke, Stefan'
'Lehmann, Anja'
'Scholz, Gudrun'
'Feist, Michael'
'Dimitrov, Anton'
'Troyanov, Sergey I.'
'Kemnitz, Erhard'

_publ_section_title
;
 Investigation of the fluorolysis of magnesium methoxide
;
_journal_issue 24
_journal_name_full 'Dalton Transactions'
_journal_page_first 4729
_journal_page_last 4734
_journal_paper_doi 10.1039/b901030k
_journal_year 2009
_chemical_formula_sum 'C24 H86 F2 Mg6 O24'
_chemical_formula_weight 942.79
_chemical_name_systematic
;
?
;
_space_group_IT_number 15
_symmetry_cell_setting monoclinic
_symmetry_space_group_name_Hall '-C 2yc'
_symmetry_space_group_name_H-M 'C 1 2/c 1'
_atom_sites_solution_hydrogens geom
_atom_sites_solution_primary direct
_atom_sites_solution_secondary difmap
_audit_creation_method SHELXL-97
_cell_angle_alpha 90.00
_cell_angle_beta 127.910(3)
_cell_angle_gamma 90.00
_cell_formula_units_Z 4
_cell_length_a 26.7500(10)
_cell_length_b 11.8766(5)
_cell_length_c 19.9787(9)
_cell_measurement_reflns_used 32000
_cell_measurement_temperature 100(2)
_cell_measurement_theta_max 29
_cell_measurement_theta_min 3.5
_cell_volume 5007.8(4)
_computing_structure_refinement 'SHELXL-97 (Sheldrick, 1997)'
_computing_structure_solution 'SHELXS-97 (Sheldrick, 1990)'
_diffrn_ambient_temperature 100(2)
_diffrn_measured_fraction_theta_full 0.998
_diffrn_measured_fraction_theta_max 0.998
_diffrn_radiation_monochromator graphite
_diffrn_radiation_source 'fine-focus sealed tube'
_diffrn_radiation_type MoK\a
_diffrn_radiation_wavelength 0.71073
_diffrn_reflns_av_R_equivalents 0.1161
_diffrn_reflns_av_sigmaI/netI 0.0583
_diffrn_reflns_limit_h_max 34
_diffrn_reflns_limit_h_min -35
_diffrn_reflns_limit_k_max 15
_diffrn_reflns_limit_k_min -15
_diffrn_reflns_limit_l_max 26
_diffrn_reflns_limit_l_min -26
_diffrn_reflns_number 31031
_diffrn_reflns_theta_full 27.88
_diffrn_reflns_theta_max 27.88
_diffrn_reflns_theta_min 3.37
_exptl_absorpt_coefficient_mu 0.176
_exptl_absorpt_correction_type none
_exptl_crystal_colour colorless
_exptl_crystal_density_diffrn 1.250
_exptl_crystal_density_method 'not measured'
_exptl_crystal_description block
_exptl_crystal_F_000 2048
_exptl_crystal_size_max 0.50
_exptl_crystal_size_mid 0.40
_exptl_crystal_size_min 0.25
_refine_diff_density_max 0.356
_refine_diff_density_min -0.438
_refine_diff_density_rms 0.062
_refine_ls_extinction_method none
_refine_ls_goodness_of_fit_ref 1.139
_refine_ls_hydrogen_treatment mixed
_refine_ls_matrix_type full
_refine_ls_number_parameters 293
_refine_ls_number_reflns 5969
_refine_ls_number_restraints 0
_refine_ls_restrained_S_all 1.139
_refine_ls_R_factor_all 0.0673
_refine_ls_R_factor_gt 0.0549
_refine_ls_shift/su_max 0.169
_refine_ls_shift/su_mean 0.005
_refine_ls_structure_factor_coef Fsqd
_refine_ls_weighting_details 'calc w=1/[\s^2^(Fo^2^)+(0.0600P)^2^+3.0000P] where P=(Fo^2^+2Fc^2^)/3'
_refine_ls_weighting_scheme calc
_refine_ls_wR_factor_gt 0.1379
_refine_ls_wR_factor_ref 0.1443
_reflns_number_gt 4997
_reflns_number_total 5969
_reflns_threshold_expression >2sigma(I)
_cod_data_source_file b901030k.txt
_cod_data_source_block sw139-3
_cod_depositor_comments
;
The following automatic conversions were performed:
'_symmetry_cell_setting' value 'Monoclinic' changed to 'monoclinic'
according to '/home/saulius/struct/CIF-dictionaries/cif_core.dic'
dictionary named 'cif_core.dic' version 2.4.1 from 2010-06-29.

Automatic conversion script
Id: cif_fix_enum 1527 2010-12-29 10:47:43Z saulius 
;
_cod_original_sg_symbol_H-M C2/c
_cod_database_code 7001471

loop_
_symmetry_equiv_pos_as_xyz
'x, y, z'
'-x, y, -z+1/2'
'x+1/2, y+1/2, z'
'-x+1/2, y+1/2, -z+1/2'
'-x, -y, -z'
'x, -y, z-1/2'
'-x+1/2, -y+1/2, -z'
'x+1/2, -y+1/2, z-1/2'

loop_
_atom_site_label
_atom_site_type_symbol
_atom_site_fract_x
_atom_site_fract_y
_atom_site_fract_z
_atom_site_U_iso_or_equiv
_atom_site_adp_type
_atom_site_occupancy
_atom_site_symmetry_multiplicity
_atom_site_calc_flag
_atom_site_refinement_flags
_atom_site_disorder_assembly
_atom_site_disorder_group
Mg1 Mg 0.18285(3) 0.24964(5) -0.10361(4) 0.02281(16) Uani 1 1 d . . .
Mg2 Mg 0.19935(3) 0.40557(5) 0.03682(4) 0.02371(16) Uani 1 1 d . . .
Mg3 Mg 0.18894(3) 0.14205(6) 0.04597(4) 0.02399(16) Uani 1 1 d . . .
F F 0.24570(5) 0.14424(9) 0.00360(6) 0.0234(2) Uani 1 1 d . . .
O1 O 0.14409(6) 0.38753(12) -0.17666(8) 0.0259(3) Uani 1 1 d . . .
O2 O 0.13292(6) 0.11013(12) -0.16701(8) 0.0262(3) Uani 1 1 d . . .
O3 O 0.24946(6) 0.27294(11) 0.11986(8) 0.0237(3) Uani 1 1 d . . .
O4 O 0.14496(6) 0.27165(11) -0.04084(8) 0.0239(3) Uani 1 1 d . . .
O5 O 0.27228(7) 0.51328(12) 0.12070(9) 0.0285(3) Uani 1 1 d . . .
O6 O 0.15691(7) 0.51402(12) -0.06403(10) 0.0283(3) Uani 1 1 d . . .
O7 O 0.14594(7) 0.45229(13) 0.07169(9) 0.0301(3) Uani 1 1 d . . .
O8 O 0.13688(7) 0.02305(12) -0.04782(9) 0.0286(3) Uani 1 1 d . . .
O9 O 0.25283(7) 0.02987(12) 0.13814(9) 0.0268(3) Uani 1 1 d . . .
O10 O 0.13132(7) 0.14052(13) 0.07936(9) 0.0306(3) Uani 1 1 d . . .
O11 O 0.07904(7) 0.31454(14) 0.07632(10) 0.0341(3) Uani 1 1 d . . .
O12 O 0.09925(8) 0.29932(15) 0.22438(11) 0.0395(4) Uani 1 1 d . . .
C1 C 0.08663(10) 0.40213(19) -0.25959(13) 0.0326(5) Uani 1 1 d . . .
H1A H 0.0855 0.3499 -0.2985 0.049 Uiso 1 1 calc R . .
H1B H 0.0840 0.4797 -0.2783 0.049 Uiso 1 1 calc R . .
H1C H 0.0507 0.3869 -0.2593 0.049 Uiso 1 1 calc R . .
C2 C 0.07881(10) 0.09841(19) -0.25207(13) 0.0348(5) Uani 1 1 d . . .
H2A H 0.0423 0.1326 -0.2596 0.052 Uiso 1 1 calc R . .
H2B H 0.0705 0.0183 -0.2667 0.052 Uiso 1 1 calc R . .
H2C H 0.0860 0.1362 -0.2891 0.052 Uiso 1 1 calc R . .
C3 C 0.26999(10) 0.28318(18) 0.20439(12) 0.0289(4) Uani 1 1 d . . .
H3A H 0.3004 0.2232 0.2395 0.043 Uiso 1 1 calc R . .
H3B H 0.2334 0.2769 0.2043 0.043 Uiso 1 1 calc R . .
H3C H 0.2903 0.3566 0.2275 0.043 Uiso 1 1 calc R . .
C4 C 0.07759(9) 0.28034(18) -0.09662(13) 0.0277(4) Uani 1 1 d . . .
H4A H 0.0652 0.3581 -0.0970 0.042 Uiso 1 1 calc R . .
H4B H 0.0599 0.2300 -0.0772 0.042 Uiso 1 1 calc R . .
H4C H 0.0614 0.2589 -0.1541 0.042 Uiso 1 1 calc R . .
C5 C 0.27996(11) 0.62715(18) 0.10553(15) 0.0367(5) Uani 1 1 d . . .
H5A H 0.2924 0.6283 0.0685 0.055 Uiso 1 1 calc R . .
H5B H 0.3129 0.6636 0.1596 0.055 Uiso 1 1 calc R . .
H5C H 0.2399 0.6677 0.0781 0.055 Uiso 1 1 calc R . .
C6 C 0.10892(11) 0.5968(2) -0.09452(15) 0.0399(5) Uani 1 1 d . . .
H6A H 0.0674 0.5601 -0.1271 0.060 Uiso 1 1 calc R . .
H6B H 0.1100 0.6501 -0.1310 0.060 Uiso 1 1 calc R . .
H6C H 0.1163 0.6372 -0.0464 0.060 Uiso 1 1 calc R . .
C7 C 0.15918(12) 0.5405(2) 0.12865(15) 0.0405(5) Uani 1 1 d . . .
H7A H 0.2049 0.5544 0.1675 0.061 Uiso 1 1 calc R . .
H7B H 0.1446 0.5187 0.1613 0.061 Uiso 1 1 calc R . .
H7C H 0.1372 0.6092 0.0964 0.061 Uiso 1 1 calc R . .
C8 C 0.08425(11) -0.0434(2) -0.07059(15) 0.0391(5) Uani 1 1 d . . .
H8A H 0.0967 -0.0909 -0.0225 0.059 Uiso 1 1 calc R . .
H8B H 0.0704 -0.0910 -0.1192 0.059 Uiso 1 1 calc R . .
H8C H 0.0494 0.0061 -0.0857 0.059 Uiso 1 1 calc R . .
C9 C 0.25245(10) -0.08983(17) 0.13040(14) 0.0327(5) Uani 1 1 d . . .
H9A H 0.2145 -0.1209 0.1207 0.049 Uiso 1 1 calc R . .
H9B H 0.2904 -0.1216 0.1827 0.049 Uiso 1 1 calc R . .
H9C H 0.2522 -0.1091 0.0825 0.049 Uiso 1 1 calc R . .
C10 C 0.13477(13) 0.0656(2) 0.13774(17) 0.0444(6) Uani 1 1 d . . .
H10A H 0.1684 0.0102 0.1577 0.067 Uiso 1 1 calc R . .
H10B H 0.0941 0.0266 0.1095 0.067 Uiso 1 1 calc R . .
H10C H 0.1441 0.1084 0.1862 0.067 Uiso 1 1 calc R . .
C11 C 0.01331(11) 0.3299(3) 0.01285(16) 0.0456(6) Uani 1 1 d . . .
H11A H -0.0060 0.3547 0.0391 0.068 Uiso 1 1 calc R . .
H11B H -0.0059 0.2587 -0.0170 0.068 Uiso 1 1 calc R . .
H11C H 0.0062 0.3871 -0.0275 0.068 Uiso 1 1 calc R . .
C12 C 0.04791(11) 0.2349(2) 0.20507(16) 0.0391(5) Uani 1 1 d . . .
H12A H 0.0604 0.1938 0.2558 0.059 Uiso 1 1 calc R . .
H12B H 0.0353 0.1813 0.1599 0.059 Uiso 1 1 calc R . .
H12C H 0.0122 0.2848 0.1861 0.059 Uiso 1 1 calc R . .
H5 H 0.3043(16) 0.479(3) 0.142(2) 0.061(10) Uiso 1 1 d . . .
H6 H 0.1498(13) 0.483(3) -0.1023(18) 0.045(8) Uiso 1 1 d . . .
H7 H 0.1238(17) 0.401(3) 0.070(2) 0.078(12) Uiso 1 1 d . . .
H8 H 0.1295(12) 0.054(2) -0.0950(17) 0.043(7) Uiso 1 1 d . . .
H9 H 0.2892(15) 0.050(3) 0.158(2) 0.062(9) Uiso 1 1 d . . .
H10 H 0.1078(16) 0.215(3) 0.073(2) 0.072(10) Uiso 1 1 d . . .
H12 H 0.0947(16) 0.306(3) 0.173(2) 0.069(10) Uiso 1 1 d . . .

loop_
_atom_site_aniso_label
_atom_site_aniso_U_11
_atom_site_aniso_U_22
_atom_site_aniso_U_33
_atom_site_aniso_U_23
_atom_site_aniso_U_13
_atom_site_aniso_U_12
Mg1 0.0276(3) 0.0194(3) 0.0253(3) -0.0006(2) 0.0183(3) 0.0003(2)
Mg2 0.0302(3) 0.0190(3) 0.0264(3) -0.0004(3) 0.0196(3) 0.0010(2)
Mg3 0.0291(3) 0.0203(3) 0.0271(3) 0.0006(3) 0.0196(3) 0.0000(2)
F 0.0290(5) 0.0191(5) 0.0263(5) -0.0006(4) 0.0192(5) 0.0000(4)
O1 0.0294(6) 0.0233(7) 0.0263(6) 0.0019(6) 0.0178(6) 0.0013(5)
O2 0.0290(6) 0.0231(7) 0.0257(6) -0.0031(6) 0.0164(6) -0.0017(5)
O3 0.0315(6) 0.0214(6) 0.0236(6) -0.0008(5) 0.0197(6) 0.0006(5)
O4 0.0256(6) 0.0221(7) 0.0264(6) 0.0004(5) 0.0172(5) 0.0008(5)
O5 0.0340(7) 0.0198(7) 0.0333(7) -0.0017(6) 0.0215(6) 0.0018(6)
O6 0.0376(7) 0.0221(7) 0.0305(7) 0.0010(6) 0.0236(6) 0.0061(6)
O7 0.0388(7) 0.0266(8) 0.0355(8) -0.0034(6) 0.0281(7) 0.0005(6)
O8 0.0329(7) 0.0242(7) 0.0318(7) -0.0006(6) 0.0215(6) -0.0047(6)
O9 0.0328(7) 0.0192(7) 0.0327(7) 0.0014(6) 0.0222(6) 0.0001(5)
O10 0.0380(7) 0.0279(8) 0.0381(8) 0.0062(6) 0.0295(7) 0.0031(6)
O11 0.0364(7) 0.0351(8) 0.0404(8) 0.0067(7) 0.0285(7) 0.0052(6)
O12 0.0455(9) 0.0373(9) 0.0389(8) -0.0039(7) 0.0275(8) -0.0096(7)
C1 0.0329(10) 0.0316(11) 0.0294(10) 0.0050(9) 0.0172(9) 0.0000(8)
C2 0.0362(10) 0.0304(11) 0.0312(10) -0.0056(9) 0.0174(9) -0.0024(8)
C3 0.0366(10) 0.0283(10) 0.0254(9) -0.0019(8) 0.0209(8) 0.0010(8)
C4 0.0281(9) 0.0280(10) 0.0304(9) 0.0010(8) 0.0197(8) 0.0006(7)
C5 0.0432(11) 0.0199(10) 0.0445(12) -0.0031(9) 0.0257(10) -0.0019(8)
C6 0.0512(13) 0.0307(11) 0.0425(12) 0.0085(10) 0.0311(11) 0.0185(10)
C7 0.0495(13) 0.0378(12) 0.0471(13) -0.0103(11) 0.0363(11) -0.0001(10)
C8 0.0394(11) 0.0361(12) 0.0436(12) -0.0039(10) 0.0264(10) -0.0135(9)
C9 0.0417(11) 0.0197(9) 0.0426(11) 0.0039(9) 0.0289(10) 0.0014(8)
C10 0.0642(15) 0.0365(13) 0.0607(15) 0.0158(12) 0.0526(14) 0.0120(11)
C11 0.0428(12) 0.0565(16) 0.0468(13) 0.0083(12) 0.0323(11) 0.0105(11)
C12 0.0450(12) 0.0380(12) 0.0470(13) 0.0017(11) 0.0346(11) -0.0011(10)

loop_
_atom_type_symbol
_atom_type_description
_atom_type_scat_dispersion_real
_atom_type_scat_dispersion_imag
_atom_type_scat_source
C C 0.0033 0.0016 'International Tables Vol C Tables 4.2.6.8 and 6.1.1.4'
H H 0.0000 0.0000 'International Tables Vol C Tables 4.2.6.8 and 6.1.1.4'
O O 0.0106 0.0060 'International Tables Vol C Tables 4.2.6.8 and 6.1.1.4'
F F 0.0171 0.0103 'International Tables Vol C Tables 4.2.6.8 and 6.1.1.4'
Mg Mg 0.0486 0.0363 'International Tables Vol C Tables 4.2.6.8 and 6.1.1.4'

loop_
_geom_angle_atom_site_label_1
_geom_angle_atom_site_label_2
_geom_angle_atom_site_label_3
_geom_angle
_geom_angle_site_symmetry_1
_geom_angle_site_symmetry_3
_geom_angle_publ_flag
O1 Mg1 O2 111.56(6) . . ?
O1 Mg1 O3 95.97(6) . 7 ?
O2 Mg1 O3 95.86(6) . 7 ?
O1 Mg1 O4 96.41(6) . . ?
O2 Mg1 O4 95.92(6) . . ?
O3 Mg1 O4 158.43(6) 7 . ?
O1 Mg1 F 87.95(5) . 7 ?
O2 Mg1 F 160.49(6) . 7 ?
O3 Mg1 F 81.66(5) 7 7 ?
O4 Mg1 F 81.21(5) . 7 ?
O1 Mg1 F 160.87(6) . . ?
O2 Mg1 F 87.58(5) . . ?
O3 Mg1 F 81.60(5) 7 . ?
O4 Mg1 F 80.91(5) . . ?
F Mg1 F 72.92(5) 7 . ?
O1 Mg1 Mg3 83.83(4) . 7 ?
O2 Mg1 Mg3 136.02(5) . 7 ?
O3 Mg1 Mg3 40.42(4) 7 7 ?
O4 Mg1 Mg3 124.05(5) . 7 ?
F Mg1 Mg3 42.84(3) 7 7 ?
F Mg1 Mg3 82.13(4) . 7 ?
O1 Mg1 Mg2 136.08(5) . 7 ?
O2 Mg1 Mg2 83.64(4) . 7 ?
O3 Mg1 Mg2 40.36(4) 7 7 ?
O4 Mg1 Mg2 123.71(5) . 7 ?
F Mg1 Mg2 82.05(4) 7 7 ?
F Mg1 Mg2 42.80(3) . 7 ?
Mg3 Mg1 Mg2 60.18(2) 7 7 ?
O1 Mg1 Mg2 83.99(5) . . ?
O2 Mg1 Mg2 135.88(5) . . ?
O3 Mg1 Mg2 124.34(5) 7 . ?
O4 Mg1 Mg2 40.18(4) . . ?
F Mg1 Mg2 42.69(3) 7 . ?
F Mg1 Mg2 81.86(4) . . ?
Mg3 Mg1 Mg2 84.79(2) 7 . ?
Mg2 Mg1 Mg2 114.15(2) 7 . ?
O1 Mg1 Mg3 136.12(5) . . ?
O2 Mg1 Mg3 83.74(5) . . ?
O3 Mg1 Mg3 124.12(5) 7 . ?
O4 Mg1 Mg3 39.95(4) . . ?
F Mg1 Mg3 81.78(4) 7 . ?
F Mg1 Mg3 42.52(3) . . ?
Mg3 Mg1 Mg3 114.08(2) 7 . ?
Mg2 Mg1 Mg3 84.61(2) 7 . ?
Mg2 Mg1 Mg3 59.95(2) . . ?
O1 Mg1 Mg1 124.44(5) . 7 ?
O2 Mg1 Mg1 124.00(5) . 7 ?
O3 Mg1 Mg1 79.57(4) 7 7 ?
O4 Mg1 Mg1 78.86(4) . 7 ?
F Mg1 Mg1 36.50(3) 7 7 ?
F Mg1 Mg1 36.42(3) . 7 ?
Mg3 Mg1 Mg1 57.27(2) 7 7 ?
Mg2 Mg1 Mg1 57.15(2) 7 7 ?
Mg2 Mg1 Mg1 57.00(2) . 7 ?
Mg3 Mg1 Mg1 56.81(2) . 7 ?
O7 Mg2 O6 94.86(7) . . ?
O7 Mg2 O5 93.79(7) . . ?
O6 Mg2 O5 94.89(7) . . ?
O7 Mg2 O4 98.62(6) . . ?
O6 Mg2 O4 92.08(6) . . ?
O5 Mg2 O4 165.19(7) . . ?
O7 Mg2 O3 100.37(6) . . ?
O6 Mg2 O3 163.72(7) . . ?
O5 Mg2 O3 89.84(6) . . ?
O4 Mg2 O3 80.04(6) . . ?
O7 Mg2 F 178.59(6) . 7 ?
O6 Mg2 F 84.10(6) . 7 ?
O5 Mg2 F 87.25(5) . 7 ?
O4 Mg2 F 80.48(5) . 7 ?
O3 Mg2 F 80.58(5) . 7 ?
O7 Mg2 Mg1 138.72(5) . 7 ?
O6 Mg2 Mg1 126.13(5) . 7 ?
O5 Mg2 Mg1 79.50(5) . 7 ?
O4 Mg2 Mg1 85.83(4) . 7 ?
O3 Mg2 Mg1 39.68(4) . 7 ?
F Mg2 Mg1 42.43(3) 7 7 ?
O7 Mg2 Mg3 98.43(5) . . ?
O6 Mg2 Mg3 131.67(5) . . ?
O5 Mg2 Mg3 129.97(5) . . ?
O4 Mg2 Mg3 40.09(4) . . ?
O3 Mg2 Mg3 40.28(4) . . ?
F Mg2 Mg3 81.60(4) 7 . ?
Mg1 Mg2 Mg3 59.78(2) 7 . ?
O7 Mg2 Mg1 136.65(5) . . ?
O6 Mg2 Mg1 78.72(5) . . ?
O5 Mg2 Mg1 129.28(5) . . ?
O4 Mg2 Mg1 39.90(4) . . ?
O3 Mg2 Mg1 86.22(4) . . ?
F Mg2 Mg1 42.22(3) 7 . ?
Mg1 Mg2 Mg1 65.85(2) 7 . ?
Mg3 Mg2 Mg1 60.07(2) . . ?
O10 Mg3 O9 94.67(6) . . ?
O10 Mg3 O8 93.88(6) . . ?
O9 Mg3 O8 95.48(6) . . ?
O10 Mg3 O4 97.34(6) . . ?
O9 Mg3 O4 165.56(6) . . ?
O8 Mg3 O4 91.69(6) . . ?
O10 Mg3 O3 101.10(6) . . ?
O9 Mg3 O3 89.57(6) . . ?
O8 Mg3 O3 163.76(7) . . ?
O4 Mg3 O3 80.28(6) . . ?
O10 Mg3 F 176.95(6) . . ?
O9 Mg3 F 87.76(5) . . ?
O8 Mg3 F 84.04(5) . . ?
O4 Mg3 F 80.52(5) . . ?
O3 Mg3 F 80.74(5) . . ?
O10 Mg3 Mg1 139.83(5) . 7 ?
O9 Mg3 Mg1 79.49(5) . 7 ?
O8 Mg3 Mg1 126.12(5) . 7 ?
O4 Mg3 Mg1 86.15(4) . 7 ?
O3 Mg3 Mg1 39.84(4) . 7 ?
F Mg3 Mg1 42.48(3) . 7 ?
O10 Mg3 Mg2 98.07(5) . . ?
O9 Mg3 Mg2 129.83(5) . . ?
O8 Mg3 Mg2 131.45(5) . . ?
O4 Mg3 Mg2 40.23(4) . . ?
O3 Mg3 Mg2 40.38(4) . . ?
F Mg3 Mg2 81.73(4) . . ?
Mg1 Mg3 Mg2 60.04(2) 7 . ?
O10 Mg3 Mg1 135.15(5) . . ?
O9 Mg3 Mg1 129.86(5) . . ?
O8 Mg3 Mg1 78.69(5) . . ?
O4 Mg3 Mg1 39.81(4) . . ?
O3 Mg3 Mg1 86.21(4) . . ?
F Mg3 Mg1 42.26(3) . . ?
Mg1 Mg3 Mg1 65.92(2) 7 . ?
Mg2 Mg3 Mg1 59.98(2) . . ?
Mg1 F Mg1 107.08(5) 7 . ?
Mg1 F Mg3 94.68(5) 7 . ?
Mg1 F Mg3 95.22(5) . . ?
Mg1 F Mg2 95.09(5) 7 7 ?
Mg1 F Mg2 94.77(5) . 7 ?
Mg3 F Mg2 163.33(6) . 7 ?
C1 O1 Mg1 130.90(13) . . ?
C2 O2 Mg1 129.32(13) . . ?
C3 O3 Mg1 117.75(12) . 7 ?
C3 O3 Mg3 118.21(12) . . ?
Mg1 O3 Mg3 99.75(6) 7 . ?
C3 O3 Mg2 118.20(12) . . ?
Mg1 O3 Mg2 99.96(6) 7 . ?
Mg3 O3 Mg2 99.33(6) . . ?
C4 O4 Mg1 113.10(11) . . ?
C4 O4 Mg3 120.35(12) . . ?
Mg1 O4 Mg3 100.24(6) . . ?
C4 O4 Mg2 119.95(12) . . ?
Mg1 O4 Mg2 99.91(6) . . ?
Mg3 O4 Mg2 99.68(6) . . ?
C5 O5 Mg2 127.15(13) . . ?
C6 O6 Mg2 131.64(14) . . ?
C7 O7 Mg2 126.79(14) . . ?
C8 O8 Mg3 130.88(14) . . ?
C9 O9 Mg3 126.97(13) . . ?
C10 O10 Mg3 126.66(13) . . ?

loop_
_geom_bond_atom_site_label_1
_geom_bond_atom_site_label_2
_geom_bond_distance
_geom_bond_site_symmetry_2
_geom_bond_publ_flag
Mg1 O1 2.0069(15) . ?
Mg1 O2 2.0135(15) . ?
Mg1 O3 2.0440(14) 7 ?
Mg1 O4 2.0567(15) . ?
Mg1 F 2.1309(12) 7 ?
Mg1 F 2.1345(12) . ?
Mg1 Mg3 3.1448(9) 7 ?
Mg1 Mg2 3.1530(9) 7 ?
Mg1 Mg2 3.1583(9) . ?
Mg1 Mg3 3.1610(9) . ?
Mg1 Mg1 3.4306(13) 7 ?
Mg2 O7 2.0140(16) . ?
Mg2 O6 2.0486(16) . ?
Mg2 O5 2.0575(16) . ?
Mg2 O4 2.0688(15) . ?
Mg2 O3 2.0730(15) . ?
Mg2 F 2.1498(12) 7 ?
Mg2 Mg1 3.1530(9) 7 ?
Mg2 Mg3 3.1573(9) . ?
Mg3 O10 2.0208(15) . ?
Mg3 O9 2.0542(15) . ?
Mg3 O8 2.0595(15) . ?
Mg3 O4 2.0625(15) . ?
Mg3 O3 2.0688(15) . ?
Mg3 F 2.1454(12) . ?
Mg3 Mg1 3.1448(9) 7 ?
F Mg1 2.1308(12) 7 ?
F Mg2 2.1498(12) 7 ?
O1 C1 1.417(2) . ?
O2 C2 1.407(2) . ?
O3 C3 1.424(2) . ?
O3 Mg1 2.0440(14) 7 ?
O4 C4 1.426(2) . ?
O5 C5 1.428(3) . ?
O6 C6 1.423(2) . ?
O7 C7 1.422(3) . ?
O8 C8 1.423(2) . ?
O9 C9 1.429(2) . ?
O10 C10 1.425(3) . ?
O11 C11 1.412(3) . ?
O12 C12 1.403(3) . ?
